data_7238443
loop_
_publ_author_name
'Narayan Biswas, Achintesh'
'Das, Purak'
'Sengupta, Sandip'
'Choudhury, Amitava'
'Bandyopadhyay, Pinaki'

_publ_section_title
;
 C(naphthyl)--H bond activation by rhodium: isolation, characterization
 and TD-DFT study of the cyclometallates
;
_journal_issue 7
_journal_name_full 'RSC Advances'
_journal_page_first 1279
_journal_paper_doi 10.1039/c1ra00572c
_journal_volume 1
_journal_year 2011
_chemical_formula_moiety 'C56 H42 Cl N2 O P2 Rh'
_chemical_formula_sum 'C56 H42 Cl N2 O P2 Rh'
_chemical_formula_weight 959.27
_space_group_IT_number 14
_space_group_name_Hall '-P 2yn'
_space_group_name_H-M_alt 'P 1 21/n 1'
_symmetry_cell_setting monoclinic
_symmetry_space_group_name_Hall '-P 2yn'
_symmetry_space_group_name_H-M 'P 1 21/n 1'
_atom_sites_solution_hydrogens geom
_atom_sites_solution_primary direct
_atom_sites_solution_secondary difmap
_audit_creation_method SHELXL-97
_cell_angle_alpha 90.00
_cell_angle_beta 95.527(4)
_cell_angle_gamma 90.00
_cell_formula_units_Z 4
_cell_length_a 11.905(3)
_cell_length_b 17.478(4)
_cell_length_c 22.043(5)
_cell_measurement_temperature 293(2)
_cell_volume 4565.3(19)
_computing_structure_refinement 'SHELXL-97 (Sheldrick, 1997)'
_diffrn_ambient_temperature 293(2)
_diffrn_measured_fraction_theta_full 0.981
_diffrn_measured_fraction_theta_max 0.981
_diffrn_radiation_monochromator graphite
_diffrn_radiation_source 'fine-focus sealed tube'
_diffrn_radiation_type MoK\a
_diffrn_radiation_wavelength 0.71073
_diffrn_reflns_av_R_equivalents 0.0666
_diffrn_reflns_av_sigmaI/netI 0.0469
_diffrn_reflns_limit_h_max 14
_diffrn_reflns_limit_h_min -14
_diffrn_reflns_limit_k_max 20
_diffrn_reflns_limit_k_min -20
_diffrn_reflns_limit_l_max 26
_diffrn_reflns_limit_l_min -26
_diffrn_reflns_number 42204
_diffrn_reflns_theta_full 25.00
_diffrn_reflns_theta_max 25.00
_diffrn_reflns_theta_min 1.86
_exptl_absorpt_coefficient_mu 0.546
_exptl_absorpt_correction_T_max 0.921
_exptl_absorpt_correction_T_min 0.826
_exptl_absorpt_correction_type multi-scan
_exptl_absorpt_process_details '(SADABS; Sheldrick, 1996)'
_exptl_crystal_colour purple
_exptl_crystal_density_diffrn 1.396
_exptl_crystal_density_method 'not measured'
_exptl_crystal_description needle
_exptl_crystal_F_000 1968
_exptl_crystal_size_max 0.35
_exptl_crystal_size_mid 0.28
_exptl_crystal_size_min 0.16
_refine_diff_density_max 1.005
_refine_diff_density_min -2.156
_refine_diff_density_rms 0.110
_refine_ls_extinction_method none
_refine_ls_goodness_of_fit_ref 1.172
_refine_ls_hydrogen_treatment constr
_refine_ls_matrix_type full
_refine_ls_number_parameters 568
_refine_ls_number_reflns 7893
_refine_ls_number_restraints 0
_refine_ls_restrained_S_all 1.172
_refine_ls_R_factor_all 0.0999
_refine_ls_R_factor_gt 0.0967
_refine_ls_shift/su_max 0.199
_refine_ls_shift/su_mean 0.000
_refine_ls_structure_factor_coef Fsqd
_refine_ls_weighting_details 'calc w=1/[\s^2^(Fo^2^)+(0.0550P)^2^+38.4818P] where P=(Fo^2^+2Fc^2^)/3'
_refine_ls_weighting_scheme calc
_refine_ls_wR_factor_gt 0.1962
_refine_ls_wR_factor_ref 0.1981
_reflns_number_gt 7686
_reflns_number_total 7893
_reflns_threshold_expression >2sigma(I)
_cod_data_source_file c1ra00572c.txt
_cod_data_source_block 5b
_cod_depositor_comments
;
The following automatic conversions were performed:

data item '_exptl_absorpt_correction_type' value 'Multi-scan' was
changed to 'multi-scan' in accordance with the
/home/saulius/struct/COD-crude-data/automatic-downloads/DataCite-retrospective/RSC/depositions/lib/dictionaries/cif_core.dic
dictionary named 'cif_core.dic' version 2.4.2 last updated on
2011-04-26.

data item '_symmetry_cell_setting' value 'Monoclinic' was changed to
'monoclinic' in accordance with the
/home/saulius/struct/COD-crude-data/automatic-downloads/DataCite-retrospective/RSC/depositions/lib/dictionaries/cif_core.dic
dictionary named 'cif_core.dic' version 2.4.2 last updated on
2011-04-26.

Automatic conversion script
Id: cif_fix_values 6909 2019-04-08 15:41:33Z antanas 
;
_cod_original_cell_volume 4565.2(17)
_cod_original_sg_symbol_H-M P21/n
_cod_database_code 7238443

loop_
_symmetry_equiv_pos_as_xyz
'x, y, z'
'-x+1/2, y+1/2, -z+1/2'
'-x, -y, -z'
'x-1/2, -y-1/2, z-1/2'

loop_
_atom_site_label
_atom_site_type_symbol
_atom_site_fract_x
_atom_site_fract_y
_atom_site_fract_z
_atom_site_U_iso_or_equiv
_atom_site_adp_type
_atom_site_occupancy
_atom_site_symmetry_multiplicity
_atom_site_calc_flag
_atom_site_refinement_flags
N1 N 0.2585(5) 0.9664(3) 0.2237(2) 0.0203(11) Uani 1 1 d .
C3 C 0.2264(6) 0.8712(4) 0.3018(3) 0.0300(17) Uani 1 1 d .
C23 C 0.0099(8) 0.6005(5) 0.1130(4) 0.053(2) Uani 1 1 d .
H23 H 0.0553 0.5607 0.1014 0.063 Uiso 1 1 calc R
C53 C 0.6515(9) 0.9153(6) 0.1587(4) 0.059(3) Uani 1 1 d .
H53 H 0.6994 0.9026 0.1293 0.071 Uiso 1 1 calc R
C30 C -0.1511(10) 0.8032(8) 0.3753(5) 0.074(4) Uani 1 1 d .
H30 H -0.1877 0.8037 0.4107 0.089 Uiso 1 1 calc R
C24 C -0.1033(8) 0.5973(6) 0.0991(4) 0.055(2) Uani 1 1 d .
H24 H -0.1351 0.5557 0.0774 0.066 Uiso 1 1 calc R
C31 C -0.1690(9) 0.8598(7) 0.3334(6) 0.074(3) Uani 1 1 d .
H31 H -0.2217 0.8977 0.3394 0.088 Uiso 1 1 calc R
C35 C -0.0643(10) 0.9390(6) 0.0608(4) 0.066(3) Uani 1 1 d .
H35 H -0.0893 0.9326 0.0198 0.079 Uiso 1 1 calc R
C29 C -0.0786(9) 0.7458(7) 0.3646(4) 0.065(3) Uani 1 1 d .
H29 H -0.0680 0.7053 0.3919 0.078 Uiso 1 1 calc R
C44 C 0.4470(10) 0.7417(6) 0.3797(4) 0.063(3) Uani 1 1 d .
H44 H 0.4095 0.7009 0.3596 0.076 Uiso 1 1 calc R
C42 C 0.5284(12) 0.7975(9) 0.4720(5) 0.090(4) Uani 1 1 d .
H42 H 0.5461 0.7948 0.5139 0.108 Uiso 1 1 calc R
C41 C 0.5583(11) 0.8605(8) 0.4405(5) 0.083(4) Uani 1 1 d .
H41 H 0.5961 0.9009 0.4609 0.100 Uiso 1 1 calc R
C4 C 0.2042(6) 0.8580(4) 0.3600(3) 0.0268(15) Uani 1 1 d .
H4 H 0.1994 0.8077 0.3732 0.032 Uiso 1 1 calc R
C10 C 0.2042(6) 0.9945(5) 0.3843(3) 0.0333(17) Uani 1 1 d .
C9 C 0.1880(6) 0.9181(5) 0.4015(3) 0.0359(18) Uani 1 1 d .
C1 C 0.2275(6) 1.0081(4) 0.3233(4) 0.0355(18) Uani 1 1 d .
H1 H 0.2359 1.0582 0.3101 0.043 Uiso 1 1 calc R
C8 C 0.1899(7) 1.0550(5) 0.4257(4) 0.043(2) Uani 1 1 d .
H8 H 0.2007 1.1052 0.4137 0.052 Uiso 1 1 calc R
C6 C 0.1445(8) 0.9627(6) 0.5008(4) 0.056(3) Uani 1 1 d .
H6 H 0.1234 0.9519 0.5394 0.067 Uiso 1 1 calc R
C5 C 0.1600(7) 0.9049(5) 0.4617(3) 0.045(2) Uani 1 1 d .
H5 H 0.1521 0.8547 0.4747 0.054 Uiso 1 1 calc R
C7 C 0.1604(8) 1.0403(6) 0.4831(4) 0.053(2) Uani 1 1 d .
H7 H 0.1509 1.0802 0.5100 0.064 Uiso 1 1 calc R
C43 C 0.4735(11) 0.7394(7) 0.4423(4) 0.076(3) Uani 1 1 d .
H43 H 0.4528 0.6970 0.4641 0.091 Uiso 1 1 calc R
C2 C 0.2373(6) 0.9517(3) 0.2851(3) 0.0232(15) Uani 1 1 d .
Rh1 Rh 0.24767(4) 0.80367(3) 0.23094(2) 0.02218(17) Uani 1 1 d .
P2 P 0.44249(16) 0.80009(12) 0.26432(9) 0.0321(4) Uani 1 1 d .
P1 P 0.04954(17) 0.80456(12) 0.20660(9) 0.0333(4) Uani 1 1 d .
Cl1 Cl 0.23375(16) 0.68056(9) 0.27500(9) 0.0358(4) Uani 1 1 d .
N2 N 0.2636(5) 0.9040(3) 0.1922(2) 0.0240(12) Uani 1 1 d .
C39 C 0.4765(7) 0.8044(5) 0.3478(3) 0.0370(18) Uani 1 1 d .
O11 O 0.2763(4) 0.7672(3) 0.1400(2) 0.0345(12) Uani 1 1 d .
C21 C -0.0103(6) 0.7210(4) 0.1646(3) 0.0345(18) Uani 1 1 d .
C51 C 0.5234(6) 0.8759(4) 0.2304(3) 0.0312(16) Uani 1 1 d .
C20 C 0.3046(7) 0.9685(4) 0.0945(3) 0.0348(17) Uani 1 1 d .
C27 C -0.0342(6) 0.8063(5) 0.2721(3) 0.0358(17) Uani 1 1 d .
C33 C 0.0028(6) 0.8857(5) 0.1574(4) 0.0366(18) Uani 1 1 d .
C45 C 0.5195(6) 0.7149(4) 0.2456(3) 0.0287(16) Uani 1 1 d .
C11 C 0.2859(6) 0.9022(4) 0.1320(3) 0.0300(16) Uani 1 1 d .
C46 C 0.6279(7) 0.7039(5) 0.2732(4) 0.044(2) Uani 1 1 d .
H46 H 0.6577 0.7382 0.3028 0.053 Uiso 1 1 calc R
C13 C 0.3163(10) 0.8195(5) 0.0461(4) 0.059(3) Uani 1 1 d .
H13 H 0.3167 0.7710 0.0287 0.071 Uiso 1 1 calc R
C38 C 0.0068(7) 0.9587(5) 0.1814(4) 0.0394(19) Uani 1 1 d .
H38 H 0.0316 0.9657 0.2224 0.047 Uiso 1 1 calc R
C22 C 0.0587(7) 0.6634(5) 0.1446(4) 0.0423(19) Uani 1 1 d .
H22 H 0.1368 0.6669 0.1523 0.051 Uiso 1 1 calc R
C52 C 0.5938(8) 0.8591(5) 0.1861(4) 0.047(2) Uani 1 1 d .
H52 H 0.6024 0.8085 0.1745 0.056 Uiso 1 1 calc R
C18 C 0.2987(7) 1.0458(5) 0.1138(4) 0.044(2) Uani 1 1 d .
H18 H 0.2784 1.0565 0.1526 0.053 Uiso 1 1 calc R
C50 C 0.4768(6) 0.6629(5) 0.2018(4) 0.0361(18) Uani 1 1 d .
H50 H 0.4048 0.6698 0.1821 0.043 Uiso 1 1 calc R
C26 C -0.1249(7) 0.7160(5) 0.1502(4) 0.048(2) Uani 1 1 d .
H26 H -0.1716 0.7542 0.1630 0.058 Uiso 1 1 calc R
C32 C -0.1115(8) 0.8629(6) 0.2820(4) 0.053(2) Uani 1 1 d .
H32 H -0.1246 0.9027 0.2542 0.063 Uiso 1 1 calc R
C34 C -0.0323(8) 0.8769(5) 0.0961(4) 0.052(2) Uani 1 1 d .
H34 H -0.0341 0.8284 0.0788 0.062 Uiso 1 1 calc R
C49 C 0.5413(8) 0.6005(5) 0.1873(4) 0.052(2) Uani 1 1 d .
H49 H 0.5117 0.5653 0.1584 0.062 Uiso 1 1 calc R
C28 C -0.0202(8) 0.7473(6) 0.3130(4) 0.052(2) Uani 1 1 d .
H28 H 0.0291 0.7077 0.3062 0.062 Uiso 1 1 calc R
C56 C 0.5109(6) 0.9520(5) 0.2466(4) 0.0384(18) Uani 1 1 d .
H56 H 0.4649 0.9648 0.2768 0.046 Uiso 1 1 calc R
C40 C 0.5317(8) 0.8637(6) 0.3778(4) 0.056(2) Uani 1 1 d .
H40 H 0.5516 0.9065 0.3562 0.068 Uiso 1 1 calc R
C19 C 0.3337(9) 0.9560(5) 0.0349(4) 0.054(2) Uani 1 1 d .
C48 C 0.6486(8) 0.5903(5) 0.2154(5) 0.054(2) Uani 1 1 d .
H48 H 0.6915 0.5482 0.2060 0.065 Uiso 1 1 calc R
C14 C 0.3384(11) 0.8800(6) 0.0127(4) 0.072(3) Uani 1 1 d .
H14 H 0.3576 0.8723 -0.0267 0.086 Uiso 1 1 calc R
C55 C 0.5668(8) 1.0088(5) 0.2178(5) 0.055(2) Uani 1 1 d .
H55 H 0.5558 1.0598 0.2277 0.067 Uiso 1 1 calc R
C25 C -0.1717(8) 0.6549(6) 0.1169(5) 0.060(3) Uani 1 1 d .
H25 H -0.2492 0.6527 0.1066 0.072 Uiso 1 1 calc R
C15 C 0.3583(11) 1.0187(6) -0.0012(4) 0.071(3) Uani 1 1 d .
H15 H 0.3782 1.0096 -0.0404 0.086 Uiso 1 1 calc R
C54 C 0.6380(9) 0.9904(6) 0.1749(5) 0.061(3) Uani 1 1 d .
H54 H 0.6772 1.0288 0.1566 0.074 Uiso 1 1 calc R
C37 C -0.0253(8) 1.0211(6) 0.1459(5) 0.058(3) Uani 1 1 d .
H37 H -0.0237 1.0700 0.1627 0.070 Uiso 1 1 calc R
C47 C 0.6913(7) 0.6432(5) 0.2573(5) 0.052(2) Uani 1 1 d .
H47 H 0.7648 0.6378 0.2753 0.062 Uiso 1 1 calc R
C17 C 0.3222(9) 1.1047(5) 0.0764(4) 0.055(2) Uani 1 1 d .
H17 H 0.3164 1.1547 0.0903 0.066 Uiso 1 1 calc R
C36 C -0.0594(9) 1.0105(6) 0.0859(5) 0.068(3) Uani 1 1 d .
H36 H -0.0798 1.0526 0.0616 0.082 Uiso 1 1 calc R
C16 C 0.3543(10) 1.0927(6) 0.0187(4) 0.065(3) Uani 1 1 d .
H16 H 0.3726 1.1334 -0.0057 0.078 Uiso 1 1 calc R
C12 C 0.2920(6) 0.8272(4) 0.1084(3) 0.0278(16) Uani 1 1 d .

loop_
_atom_site_aniso_label
_atom_site_aniso_U_11
_atom_site_aniso_U_22
_atom_site_aniso_U_33
_atom_site_aniso_U_23
_atom_site_aniso_U_13
_atom_site_aniso_U_12
N1 0.028(3) 0.009(2) 0.025(3) 0.003(2) 0.006(2) 0.000(2)
C3 0.025(4) 0.041(4) 0.024(4) -0.019(3) 0.003(3) -0.006(3)
C23 0.061(6) 0.037(5) 0.058(6) -0.012(4) -0.003(5) -0.002(4)
C53 0.061(6) 0.069(7) 0.047(5) 0.014(5) 0.012(5) -0.005(5)
C30 0.067(7) 0.110(10) 0.048(6) -0.021(7) 0.024(5) -0.035(7)
C24 0.055(6) 0.048(6) 0.058(6) -0.011(5) -0.008(5) -0.025(5)
C31 0.061(7) 0.082(8) 0.084(8) -0.016(7) 0.039(6) -0.005(6)
C35 0.090(8) 0.071(7) 0.034(5) 0.013(5) -0.002(5) 0.016(6)
C29 0.063(7) 0.086(8) 0.049(6) 0.021(6) 0.015(5) -0.017(6)
C44 0.093(8) 0.058(6) 0.035(5) 0.006(5) -0.017(5) -0.006(6)
C42 0.126(11) 0.112(11) 0.030(5) -0.006(7) -0.009(6) -0.009(9)
C41 0.106(10) 0.094(10) 0.046(6) -0.028(6) -0.014(6) -0.010(8)
C4 0.035(4) 0.016(3) 0.029(4) 0.002(3) 0.004(3) -0.002(3)
C10 0.030(4) 0.045(5) 0.026(4) -0.012(3) 0.006(3) 0.002(3)
C9 0.031(4) 0.046(5) 0.030(4) 0.006(3) 0.002(3) 0.008(4)
C1 0.034(4) 0.027(4) 0.045(5) -0.003(3) 0.002(3) 0.010(3)
C8 0.050(5) 0.045(5) 0.035(4) -0.010(4) 0.009(4) 0.000(4)
C6 0.050(5) 0.087(8) 0.034(5) -0.001(5) 0.012(4) 0.004(5)
C5 0.052(5) 0.055(6) 0.028(4) 0.001(4) 0.002(4) 0.010(4)
C7 0.058(6) 0.062(6) 0.039(5) -0.027(5) 0.004(4) 0.008(5)
C43 0.115(10) 0.072(8) 0.038(5) 0.013(5) -0.007(6) -0.001(7)
C2 0.042(4) 0.000(3) 0.028(4) -0.020(2) 0.007(3) -0.005(3)
Rh1 0.0264(3) 0.0166(3) 0.0238(3) -0.0008(2) 0.0035(2) -0.0016(2)
P2 0.0332(10) 0.0290(10) 0.0339(10) -0.0002(8) 0.0026(8) -0.0003(8)
P1 0.0350(10) 0.0334(11) 0.0317(10) -0.0017(9) 0.0042(8) -0.0018(9)
Cl1 0.0432(11) 0.0183(8) 0.0464(11) 0.0085(8) 0.0077(8) -0.0009(7)
N2 0.031(3) 0.020(3) 0.021(3) -0.001(2) 0.004(2) -0.005(2)
C39 0.039(4) 0.044(5) 0.025(4) 0.003(4) -0.012(3) 0.008(4)
O11 0.045(3) 0.028(3) 0.031(3) -0.008(2) 0.007(2) -0.002(2)
C21 0.033(4) 0.035(4) 0.035(4) 0.000(3) 0.002(3) -0.016(3)
C51 0.033(4) 0.030(4) 0.030(4) -0.002(3) -0.003(3) -0.002(3)
C20 0.042(5) 0.033(4) 0.030(4) 0.001(3) 0.005(3) 0.000(3)
C27 0.034(4) 0.037(4) 0.036(4) -0.001(4) 0.000(3) -0.012(4)
C33 0.025(4) 0.044(5) 0.042(4) 0.001(4) 0.005(3) -0.001(3)
C45 0.027(4) 0.020(4) 0.040(4) 0.011(3) 0.008(3) 0.000(3)
C11 0.035(4) 0.032(4) 0.023(4) 0.001(3) 0.007(3) -0.007(3)
C46 0.037(4) 0.035(5) 0.059(5) -0.003(4) -0.003(4) -0.004(4)
C13 0.107(8) 0.040(5) 0.033(5) -0.014(4) 0.019(5) 0.001(5)
C38 0.037(4) 0.041(5) 0.040(4) -0.006(4) 0.004(4) 0.003(4)
C22 0.043(5) 0.035(4) 0.047(5) -0.003(4) -0.004(4) -0.001(4)
C52 0.059(6) 0.048(5) 0.033(4) 0.005(4) 0.006(4) 0.003(4)
C18 0.057(5) 0.049(5) 0.028(4) 0.003(4) 0.010(4) -0.014(4)
C50 0.022(4) 0.040(4) 0.046(5) -0.005(4) 0.001(3) -0.001(3)
C26 0.038(5) 0.049(5) 0.057(5) -0.014(4) 0.006(4) -0.007(4)
C32 0.049(5) 0.051(6) 0.061(6) -0.007(5) 0.024(5) 0.000(4)
C34 0.069(6) 0.045(5) 0.041(5) -0.004(4) 0.008(4) 0.009(5)
C49 0.049(5) 0.040(5) 0.066(6) -0.017(4) 0.008(5) 0.003(4)
C28 0.048(5) 0.055(6) 0.055(5) 0.004(5) 0.016(4) 0.002(4)
C56 0.031(4) 0.039(5) 0.045(5) 0.000(4) 0.001(3) -0.008(3)
C40 0.071(7) 0.057(6) 0.040(5) -0.012(4) -0.004(5) -0.008(5)
C19 0.081(7) 0.049(6) 0.034(5) -0.007(4) 0.017(5) -0.001(5)
C48 0.044(5) 0.041(5) 0.080(7) 0.002(5) 0.015(5) 0.009(4)
C14 0.132(10) 0.052(6) 0.037(5) -0.002(4) 0.039(6) 0.009(6)
C55 0.061(6) 0.032(5) 0.072(7) -0.007(4) -0.001(5) -0.017(4)
C25 0.038(5) 0.077(7) 0.065(6) -0.015(6) 0.000(4) -0.018(5)
C15 0.113(10) 0.067(7) 0.038(5) 0.016(5) 0.029(6) 0.004(7)
C54 0.070(7) 0.053(6) 0.061(6) 0.012(5) 0.006(5) -0.028(5)
C37 0.064(6) 0.042(5) 0.070(7) 0.008(5) 0.015(5) 0.008(5)
C47 0.026(4) 0.053(6) 0.076(7) 0.007(5) 0.002(4) 0.003(4)
C17 0.088(7) 0.039(5) 0.038(5) 0.005(4) 0.008(5) -0.010(5)
C36 0.075(7) 0.061(7) 0.071(7) 0.026(6) 0.016(6) 0.021(6)
C16 0.107(9) 0.042(6) 0.049(6) 0.011(4) 0.024(6) -0.016(6)
C12 0.041(4) 0.019(3) 0.024(4) -0.009(3) 0.006(3) -0.001(3)

loop_
_atom_type_symbol
_atom_type_description
_atom_type_scat_dispersion_real
_atom_type_scat_dispersion_imag
_atom_type_scat_source
C C 0.0030 0.0020 'International Tables Vol C Tables 4.2.6.8 and 6.1.1.4'
H H 0.0000 0.0000 'International Tables Vol C Tables 4.2.6.8 and 6.1.1.4'
N N 0.0060 0.0030 'International Tables Vol C Tables 4.2.6.8 and 6.1.1.4'
O O 0.0110 0.0060 'International Tables Vol C Tables 4.2.6.8 and 6.1.1.4'
P P 0.1020 0.0940 'International Tables Vol C Tables 4.2.6.8 and 6.1.1.4'
Cl Cl 0.1480 0.1590 'International Tables Vol C Tables 4.2.6.8 and 6.1.1.4'
Rh Rh -1.1180 0.9190 'International Tables Vol C Tables 4.2.6.8 and 6.1.1.4'

loop_
_geom_angle_atom_site_label_1
_geom_angle_atom_site_label_2
_geom_angle_atom_site_label_3
_geom_angle
N2 N1 C2 112.3(5)
C4 C3 C2 115.6(6)
C4 C3 Rh1 133.8(6)
C2 C3 Rh1 110.6(5)
C24 C23 C22 120.1(9)
C24 C23 H23 120.0
C22 C23 H23 120.0
C52 C53 C54 119.6(9)
C52 C53 H53 120.2
C54 C53 H53 120.2
C31 C30 C29 118.7(9)
C31 C30 H30 120.6
C29 C30 H30 120.6
C23 C24 C25 120.6(8)
C23 C24 H24 119.7
C25 C24 H24 119.7
C30 C31 C32 122.0(11)
C30 C31 H31 119.0
C32 C31 H31 119.0
C36 C35 C34 119.8(9)
C36 C35 H35 120.1
C34 C35 H35 120.1
C30 C29 C28 120.3(10)
C30 C29 H29 119.9
C28 C29 H29 119.9
C39 C44 C43 119.3(10)
C39 C44 H44 120.3
C43 C44 H44 120.3
C43 C42 C41 120.0(10)
C43 C42 H42 120.0
C41 C42 H42 120.0
C42 C41 C40 119.5(11)
C42 C41 H41 120.3
C40 C41 H41 120.3
C3 C4 C9 122.4(7)
C3 C4 H4 118.8
C9 C4 H4 118.8
C9 C10 C8 120.4(7)
C9 C10 C1 117.3(7)
C8 C10 C1 122.1(8)
C10 C9 C5 117.3(7)
C10 C9 C4 119.9(7)
C5 C9 C4 122.8(8)
C2 C1 C10 121.3(7)
C2 C1 H1 119.3
C10 C1 H1 119.3
C7 C8 C10 120.8(8)
C7 C8 H8 119.6
C10 C8 H8 119.6
C5 C6 C7 120.3(8)
C5 C6 H6 119.8
C7 C6 H6 119.8
C6 C5 C9 122.2(9)
C6 C5 H5 118.9
C9 C5 H5 118.9
C8 C7 C6 118.9(8)
C8 C7 H7 120.6
C6 C7 H7 120.6
C42 C43 C44 121.1(11)
C42 C43 H43 119.4
C44 C43 H43 119.4
C1 C2 N1 120.7(6)
C1 C2 C3 123.3(7)
N1 C2 C3 116.1(5)
N2 Rh1 C3 80.6(3)
N2 Rh1 O11 80.2(2)
C3 Rh1 O11 160.8(3)
N2 Rh1 P2 91.50(17)
C3 Rh1 P2 88.1(2)
O11 Rh1 P2 92.49(15)
N2 Rh1 P1 91.78(17)
C3 Rh1 P1 88.5(2)
O11 Rh1 P1 91.96(15)
P2 Rh1 P1 174.86(7)
N2 Rh1 Cl1 177.64(17)
C3 Rh1 Cl1 101.4(2)
O11 Rh1 Cl1 97.82(15)
P2 Rh1 Cl1 87.35(7)
P1 Rh1 Cl1 89.51(7)
C45 P2 C51 101.7(3)
C45 P2 C39 101.1(4)
C51 P2 C39 107.6(4)
C45 P2 Rh1 116.9(2)
C51 P2 Rh1 113.0(2)
C39 P2 Rh1 115.0(3)
C27 P1 C21 101.3(3)
C27 P1 C33 107.2(4)
C21 P1 C33 103.6(4)
C27 P1 Rh1 115.3(3)
C21 P1 Rh1 116.0(3)
C33 P1 Rh1 112.1(2)
N1 N2 C11 123.9(6)
N1 N2 Rh1 120.3(4)
C11 N2 Rh1 115.7(5)
C40 C39 C44 119.7(8)
C40 C39 P2 124.3(7)
C44 C39 P2 116.0(6)
C12 O11 Rh1 107.9(4)
C26 C21 C22 118.8(7)
C26 C21 P1 119.7(6)
C22 C21 P1 121.4(6)
C52 C51 C56 118.2(7)
C52 C51 P2 120.9(6)
C56 C51 P2 120.9(6)
C19 C20 C18 116.9(7)
C19 C20 C11 118.2(7)
C18 C20 C11 124.9(7)
C28 C27 C32 118.4(8)
C28 C27 P1 117.8(7)
C32 C27 P1 123.9(7)
C38 C33 C34 118.3(8)
C38 C33 P1 119.2(6)
C34 C33 P1 122.5(7)
C50 C45 C46 118.6(7)
C50 C45 P2 122.4(6)
C46 C45 P2 118.8(6)
N2 C11 C12 113.3(6)
N2 C11 C20 125.8(7)
C12 C11 C20 120.9(6)
C47 C46 C45 120.6(8)
C47 C46 H46 119.7
C45 C46 H46 119.7
C14 C13 C12 121.5(8)
C14 C13 H13 119.2
C12 C13 H13 119.2
C37 C38 C33 121.1(8)
C37 C38 H38 119.4
C33 C38 H38 119.4
C21 C22 C23 119.7(8)
C21 C22 H22 120.1
C23 C22 H22 120.1
C53 C52 C51 121.7(9)
C53 C52 H52 119.2
C51 C52 H52 119.2
C17 C18 C20 121.1(8)
C17 C18 H18 119.4
C20 C18 H18 119.4
C45 C50 C49 120.1(7)
C45 C50 H50 120.0
C49 C50 H50 120.0
C21 C26 C25 120.9(9)
C21 C26 H26 119.6
C25 C26 H26 119.6
C31 C32 C27 119.5(10)
C31 C32 H32 120.3
C27 C32 H32 120.3
C35 C34 C33 120.6(9)
C35 C34 H34 119.7
C33 C34 H34 119.7
C48 C49 C50 120.5(8)
C48 C49 H49 119.7
C50 C49 H49 119.7
C27 C28 C29 121.0(9)
C27 C28 H28 119.5
C29 C28 H28 119.5
C55 C56 C51 120.2(8)
C55 C56 H56 119.9
C51 C56 H56 119.9
C39 C40 C41 120.4(10)
C39 C40 H40 119.8
C41 C40 H40 119.8
C15 C19 C20 119.5(9)
C15 C19 C14 121.2(8)
C20 C19 C14 119.3(8)
C47 C48 C49 118.9(8)
C47 C48 H48 120.5
C49 C48 H48 120.5
C13 C14 C19 122.5(8)
C13 C14 H14 118.7
C19 C14 H14 118.7
C54 C55 C56 120.4(9)
C54 C55 H55 119.8
C56 C55 H55 119.8
C24 C25 C26 119.8(9)
C24 C25 H25 120.1
C26 C25 H25 120.1
C16 C15 C19 122.7(9)
C16 C15 H15 118.6
C19 C15 H15 118.6
C55 C54 C53 119.9(9)
C55 C54 H54 120.0
C53 C54 H54 120.0
C36 C37 C38 119.1(10)
C36 C37 H37 120.5
C38 C37 H37 120.5
C46 C47 C48 121.2(8)
C46 C47 H47 119.4
C48 C47 H47 119.4
C18 C17 C16 122.2(9)
C18 C17 H17 118.9
C16 C17 H17 118.9
C37 C36 C35 121.2(9)
C37 C36 H36 119.4
C35 C36 H36 119.4
C15 C16 C17 117.5(9)
C15 C16 H16 121.3
C17 C16 H16 121.3
O11 C12 C11 122.8(6)
O11 C12 C13 119.8(6)
C11 C12 C13 117.4(7)

loop_
_geom_bond_atom_site_label_1
_geom_bond_atom_site_label_2
_geom_bond_distance
N1 N2 1.298(7)
N1 C2 1.424(8)
C3 C4 1.355(10)
C3 C2 1.463(10)
C3 Rh1 1.993(6)
C23 C24 1.354(13)
C23 C22 1.398(12)
C23 H23 0.9300
C53 C52 1.371(13)
C53 C54 1.374(14)
C53 H53 0.9300
C30 C31 1.357(17)
C30 C29 1.360(16)
C30 H30 0.9300
C24 C25 1.375(14)
C24 H24 0.9300
C31 C32 1.381(13)
C31 H31 0.9300
C35 C36 1.366(15)
C35 C34 1.368(13)
C35 H35 0.9300
C29 C28 1.388(13)
C29 H29 0.9300
C44 C39 1.366(13)
C44 C43 1.385(13)
C44 H44 0.9300
C42 C43 1.343(17)
C42 C41 1.367(17)
C42 H42 0.9300
C41 C40 1.388(13)
C41 H41 0.9300
C4 C9 1.419(10)
C4 H4 0.9300
C10 C9 1.406(11)
C10 C8 1.417(10)
C10 C1 1.421(11)
C9 C5 1.417(11)
C1 C2 1.308(9)
C1 H1 0.9300
C8 C7 1.368(12)
C8 H8 0.9300
C6 C5 1.352(13)
C6 C7 1.430(14)
C6 H6 0.9300
C5 H5 0.9300
C7 H7 0.9300
C43 H43 0.9300
Rh1 N2 1.968(5)
Rh1 O11 2.161(5)
Rh1 P2 2.365(2)
Rh1 P1 2.368(2)
Rh1 Cl1 2.3731(18)
P2 C45 1.817(7)
P2 C51 1.838(8)
P2 C39 1.848(7)
P1 C27 1.832(8)
P1 C21 1.836(8)
P1 C33 1.839(8)
N2 C11 1.378(9)
C39 C40 1.363(12)
O11 C12 1.281(8)
C21 C26 1.373(11)
C21 C22 1.398(11)
C51 C52 1.378(11)
C51 C56 1.389(11)
C20 C19 1.407(11)
C20 C18 1.421(11)
C20 C11 1.453(10)
C27 C28 1.370(12)
C27 C32 1.382(12)
C33 C38 1.381(11)
C33 C34 1.383(12)
C45 C50 1.385(11)
C45 C46 1.386(11)
C11 C12 1.416(10)
C46 C47 1.367(12)
C46 H46 0.9300
C13 C14 1.330(13)
C13 C12 1.437(11)
C13 H13 0.9300
C38 C37 1.376(12)
C38 H38 0.9300
C22 H22 0.9300
C52 H52 0.9300
C18 C17 1.365(11)
C18 H18 0.9300
C50 C49 1.389(11)
C50 H50 0.9300
C26 C25 1.383(12)
C26 H26 0.9300
C32 H32 0.9300
C34 H34 0.9300
C49 C48 1.377(13)
C49 H49 0.9300
C28 H28 0.9300
C56 C55 1.382(12)
C56 H56 0.9300
C40 H40 0.9300
C19 C15 1.402(13)
C19 C14 1.418(13)
C48 C47 1.371(13)
C48 H48 0.9300
C14 H14 0.9300
C55 C54 1.369(14)
C55 H55 0.9300
C25 H25 0.9300
C15 C16 1.369(14)
C15 H15 0.9300
C54 H54 0.9300
C37 C36 1.357(15)
C37 H37 0.9300
C47 H47 0.9300
C17 C16 1.379(13)
C17 H17 0.9300
C36 H36 0.9300
C16 H16 0.9300

loop_
_geom_torsion_atom_site_label_1
_geom_torsion_atom_site_label_2
_geom_torsion_atom_site_label_3
_geom_torsion_atom_site_label_4
_geom_torsion
C22 C23 C24 C25 -1.2(15)
C29 C30 C31 C32 -3.5(17)
C31 C30 C29 C28 3.0(17)
C43 C42 C41 C40 0(2)
C2 C3 C4 C9 2.5(10)
Rh1 C3 C4 C9 -177.2(6)
C8 C10 C9 C5 -1.6(11)
C1 C10 C9 C5 -177.4(7)
C8 C10 C9 C4 -179.1(7)
C1 C10 C9 C4 5.1(11)
C3 C4 C9 C10 -5.4(11)
C3 C4 C9 C5 177.2(7)
C9 C10 C1 C2 -2.3(11)
C8 C10 C1 C2 -178.1(7)
C9 C10 C8 C7 0.2(12)
C1 C10 C8 C7 175.8(8)
C7 C6 C5 C9 -2.5(14)
C10 C9 C5 C6 2.7(12)
C4 C9 C5 C6 -179.8(8)
C10 C8 C7 C6 0.2(13)
C5 C6 C7 C8 1.0(14)
C41 C42 C43 C44 1(2)
C39 C44 C43 C42 -0.6(19)
C10 C1 C2 N1 178.8(6)
C10 C1 C2 C3 -0.5(12)
N2 N1 C2 C1 -178.7(7)
N2 N1 C2 C3 0.6(8)
C4 C3 C2 C1 0.5(11)
Rh1 C3 C2 C1 -179.8(6)
C4 C3 C2 N1 -178.9(6)
Rh1 C3 C2 N1 0.9(8)
C4 C3 Rh1 N2 178.3(8)
C2 C3 Rh1 N2 -1.4(5)
C4 C3 Rh1 O11 178.0(6)
C2 C3 Rh1 O11 -1.7(11)
C4 C3 Rh1 P2 -89.9(7)
C2 C3 Rh1 P2 90.4(5)
C4 C3 Rh1 P1 86.2(7)
C2 C3 Rh1 P1 -93.5(5)
C4 C3 Rh1 Cl1 -3.0(8)
C2 C3 Rh1 Cl1 177.3(4)
N2 Rh1 P2 C45 -127.9(3)
C3 Rh1 P2 C45 151.5(3)
O11 Rh1 P2 C45 -47.7(3)
P1 Rh1 P2 C45 102.3(8)
Cl1 Rh1 P2 C45 50.0(3)
N2 Rh1 P2 C51 -10.4(3)
C3 Rh1 P2 C51 -91.0(3)
O11 Rh1 P2 C51 69.8(3)
P1 Rh1 P2 C51 -140.1(8)
Cl1 Rh1 P2 C51 167.5(3)
N2 Rh1 P2 C39 113.7(3)
C3 Rh1 P2 C39 33.1(4)
O11 Rh1 P2 C39 -166.1(3)
P1 Rh1 P2 C39 -16.0(9)
Cl1 Rh1 P2 C39 -68.3(3)
N2 Rh1 P1 C27 -116.0(3)
C3 Rh1 P1 C27 -35.4(4)
O11 Rh1 P1 C27 163.8(3)
P2 Rh1 P1 C27 13.7(9)
Cl1 Rh1 P1 C27 66.0(3)
N2 Rh1 P1 C21 125.8(3)
C3 Rh1 P1 C21 -153.6(4)
O11 Rh1 P1 C21 45.6(3)
P2 Rh1 P1 C21 -104.5(8)
Cl1 Rh1 P1 C21 -52.2(3)
N2 Rh1 P1 C33 7.0(3)
C3 Rh1 P1 C33 87.6(4)
O11 Rh1 P1 C33 -73.2(3)
P2 Rh1 P1 C33 136.7(8)
Cl1 Rh1 P1 C33 -171.0(3)
C2 N1 N2 C11 -178.3(6)
C2 N1 N2 Rh1 -2.0(7)
C3 Rh1 N2 N1 2.0(5)
O11 Rh1 N2 N1 -178.1(5)
P2 Rh1 N2 N1 -85.8(5)
P1 Rh1 N2 N1 90.2(5)
Cl1 Rh1 N2 N1 -147(4)
C3 Rh1 N2 C11 178.7(5)
O11 Rh1 N2 C11 -1.4(5)
P2 Rh1 N2 C11 90.8(5)
P1 Rh1 N2 C11 -93.1(5)
Cl1 Rh1 N2 C11 30(5)
C43 C44 C39 C40 0.2(16)
C43 C44 C39 P2 177.6(9)
C45 P2 C39 C40 119.1(8)
C51 P2 C39 C40 12.9(9)
Rh1 P2 C39 C40 -114.0(8)
C45 P2 C39 C44 -58.2(8)
C51 P2 C39 C44 -164.4(7)
Rh1 P2 C39 C44 68.7(8)
N2 Rh1 O11 C12 1.9(5)
C3 Rh1 O11 C12 2.1(10)
P2 Rh1 O11 C12 -89.2(5)
P1 Rh1 O11 C12 93.3(5)
Cl1 Rh1 O11 C12 -176.9(5)
C27 P1 C21 C26 52.6(7)
C33 P1 C21 C26 -58.5(7)
Rh1 P1 C21 C26 178.2(6)
C27 P1 C21 C22 -130.1(7)
C33 P1 C21 C22 118.8(7)
Rh1 P1 C21 C22 -4.5(8)
C45 P2 C51 C52 19.3(7)
C39 P2 C51 C52 125.0(7)
Rh1 P2 C51 C52 -106.9(6)
C45 P2 C51 C56 -164.0(6)
C39 P2 C51 C56 -58.2(7)
Rh1 P2 C51 C56 69.8(7)
C21 P1 C27 C28 66.8(7)
C33 P1 C27 C28 175.0(7)
Rh1 P1 C27 C28 -59.3(7)
C21 P1 C27 C32 -112.2(8)
C33 P1 C27 C32 -3.9(8)
Rh1 P1 C27 C32 121.7(7)
C27 P1 C33 C38 56.3(7)
C21 P1 C33 C38 163.0(6)
Rh1 P1 C33 C38 -71.1(6)
C27 P1 C33 C34 -126.2(7)
C21 P1 C33 C34 -19.6(8)
Rh1 P1 C33 C34 106.3(7)
C51 P2 C45 C50 -107.7(6)
C39 P2 C45 C50 141.4(6)
Rh1 P2 C45 C50 15.8(7)
C51 P2 C45 C46 67.9(7)
C39 P2 C45 C46 -42.9(7)
Rh1 P2 C45 C46 -168.5(5)
N1 N2 C11 C12 177.3(6)
Rh1 N2 C11 C12 0.8(8)
N1 N2 C11 C20 -1.4(11)
Rh1 N2 C11 C20 -177.9(6)
C19 C20 C11 N2 175.9(8)
C18 C20 C11 N2 -2.4(13)
C19 C20 C11 C12 -2.7(12)
C18 C20 C11 C12 179.0(8)
C50 C45 C46 C47 0.2(12)
P2 C45 C46 C47 -175.6(7)
C34 C33 C38 C37 1.2(12)
P1 C33 C38 C37 178.7(7)
C26 C21 C22 C23 -2.9(13)
P1 C21 C22 C23 179.8(7)
C24 C23 C22 C21 3.3(14)
C54 C53 C52 C51 -1.0(15)
C56 C51 C52 C53 0.7(13)
P2 C51 C52 C53 177.5(7)
C19 C20 C18 C17 -1.2(13)
C11 C20 C18 C17 177.2(9)
C46 C45 C50 C49 1.4(12)
P2 C45 C50 C49 177.1(6)
C22 C21 C26 C25 0.5(13)
P1 C21 C26 C25 177.9(7)
C30 C31 C32 C27 0.9(17)
C28 C27 C32 C31 2.2(14)
P1 C27 C32 C31 -178.9(8)
C36 C35 C34 C33 1.3(16)
C38 C33 C34 C35 -1.3(14)
P1 C33 C34 C35 -178.7(8)
C45 C50 C49 C48 -1.1(14)
C32 C27 C28 C29 -2.7(14)
P1 C27 C28 C29 178.3(8)
C30 C29 C28 C27 0.1(16)
C52 C51 C56 C55 1.0(12)
P2 C51 C56 C55 -175.8(7)
C44 C39 C40 C41 0.2(16)
P2 C39 C40 C41 -177.0(9)
C42 C41 C40 C39 -0.2(19)
C18 C20 C19 C15 1.9(14)
C11 C20 C19 C15 -176.5(9)
C18 C20 C19 C14 -178.6(10)
C11 C20 C19 C14 3.0(14)
C50 C49 C48 C47 -0.8(15)
C12 C13 C14 C19 -3.4(19)
C15 C19 C14 C13 179.5(12)
C20 C19 C14 C13 0.0(18)
C51 C56 C55 C54 -2.4(14)
C23 C24 C25 C26 -1.2(16)
C21 C26 C25 C24 1.6(15)
C20 C19 C15 C16 -0.7(18)
C14 C19 C15 C16 179.8(12)
C56 C55 C54 C53 2.1(16)
C52 C53 C54 C55 -0.4(16)
C33 C38 C37 C36 -1.2(14)
C45 C46 C47 C48 -2.2(14)
C49 C48 C47 C46 2.5(15)
C20 C18 C17 C16 -0.9(16)
C38 C37 C36 C35 1.2(16)
C34 C35 C36 C37 -1.3(18)
C19 C15 C16 C17 -1.4(19)
C18 C17 C16 C15 2.2(17)
Rh1 O11 C12 C11 -2.1(9)
Rh1 O11 C12 C13 178.2(7)
N2 C11 C12 O11 1.1(11)
C20 C11 C12 O11 179.8(7)
N2 C11 C12 C13 -179.3(7)
C20 C11 C12 C13 -0.5(12)
C14 C13 C12 O11 -176.8(10)
C14 C13 C12 C11 3.5(15)
